data_4104771
loop_
_publ_author_name
'Mathieu Branca'
'S\'ebastien Pena'
'R\'egis Guillot'
'Didier Gori'
'Val\'erie Alezra'
'Cyrille Kouklovsky'

_publ_contact_author_address
;Laboratoire de Chimie des Proc\'ed\'es et Substances Naturelles,
ICMMO, 
CNRS UMR 8182,
B\^at 410, 
Univ. Paris-Sud,
F-91405 Orsay. 
;
_publ_contact_author_email valezra@icmo.u-psud.fr
_publ_contact_author_fax '(00) 33 1 69 15 46 7'
_publ_contact_author_name 'Val\'erie Alezra'
_publ_contact_author_phone '(00) 33 1 69 15 76 5'
_publ_section_title
;
 Memory of Chirality of Tertiary Aromatic Amides: A Simple and Efficient
 Method for the Enantioselective Synthesis of Quaternary \a-Amino Acids
;
_journal_name_full 'Journal of the American Chemical Society'
_journal_page_first 10711
_journal_page_last 10718
_journal_paper_doi 10.1021/ja9039604
_journal_volume 131
_journal_year 2009
_chemical_formula_moiety 'C23 H21 N O3'
_chemical_formula_sum 'C23 H21 N O3'
_chemical_formula_weight 359.41
_space_group_IT_number 61
_symmetry_cell_setting orthorhombic
_symmetry_Int_Tables_number 61
_symmetry_space_group_name_Hall '-P 2ac 2ab'
_symmetry_space_group_name_H-M 'P b c a'
_atom_sites_solution_hydrogens geom
_atom_sites_solution_primary direct
_atom_sites_solution_secondary difmap
_audit_creation_method SHELXL-97
_cell_angle_alpha 90.
_cell_angle_beta 90.
_cell_angle_gamma 90.
_cell_formula_units_Z 8
_cell_length_a 7.713(5)
_cell_length_b 14.863(5)
_cell_length_c 31.233(5)
_cell_measurement_reflns_used 5198
_cell_measurement_temperature 100(1)
_cell_measurement_theta_max 30.37
_cell_measurement_theta_min 2.74
_cell_volume 3580(3)
_computing_cell_refinement 'Bruker SMART'
_computing_data_collection 'Bruker SMART'
_computing_data_reduction 'Bruker SAINT'
_computing_structure_refinement 'SHELXL-97 (Sheldrick, 1997)'
_computing_structure_solution 'SHELXS-97 (Sheldrick, 1997)'
_diffrn_ambient_temperature 100(1)
_diffrn_measured_fraction_theta_full 0.993
_diffrn_measured_fraction_theta_max 0.853
_diffrn_measurement_device_type 'CCD area detector'
_diffrn_measurement_method 'phi and omega scans'
_diffrn_radiation_monochromator graphite
_diffrn_radiation_probe x-ray
_diffrn_radiation_type MoK\a
_diffrn_radiation_wavelength 0.71069
_diffrn_reflns_av_R_equivalents 0.0409
_diffrn_reflns_av_sigmaI/netI 0.0416
_diffrn_reflns_limit_h_max 11
_diffrn_reflns_limit_h_min -11
_diffrn_reflns_limit_k_max 22
_diffrn_reflns_limit_k_min -22
_diffrn_reflns_limit_l_max 46
_diffrn_reflns_limit_l_min -46
_diffrn_reflns_number 24750
_diffrn_reflns_theta_full 25.00
_diffrn_reflns_theta_max 31.80
_diffrn_reflns_theta_min 1.30
_diffrn_source 'fine-focus sealed tube'
_diffrn_source_type 'kappa X8 APEX II Bruker ICMMO'
_exptl_absorpt_coefficient_mu 0.088
_exptl_absorpt_correction_T_max 0.995
_exptl_absorpt_correction_T_min 0.981
_exptl_absorpt_correction_type psi-scan
_exptl_absorpt_process_details SADABS
_exptl_crystal_colour colorless
_exptl_crystal_density_diffrn 1.333
_exptl_crystal_description plate
_exptl_crystal_F_000 1520
_exptl_crystal_size_max 0.260
_exptl_crystal_size_mid 0.160
_exptl_crystal_size_min 0.070
_refine_diff_density_max 0.439
_refine_diff_density_min -0.379
_refine_diff_density_rms 0.081
_refine_ls_extinction_method none
_refine_ls_goodness_of_fit_ref 1.172
_refine_ls_hydrogen_treatment constr
_refine_ls_matrix_type full
_refine_ls_number_parameters 244
_refine_ls_number_reflns 5217
_refine_ls_number_restraints 0
_refine_ls_restrained_S_all 1.172
_refine_ls_R_factor_all 0.0969
_refine_ls_R_factor_gt 0.0781
_refine_ls_shift/su_max 0.000
_refine_ls_shift/su_mean 0.000
_refine_ls_structure_factor_coef Fsqd
_refine_ls_weighting_details 'calc w=1/[\s^2^(Fo^2^)+(0.0848P)^2^+0.5027P] where P=(Fo^2^+2Fc^2^)/3'
_refine_ls_weighting_scheme calc
_refine_ls_wR_factor_gt 0.1920
_refine_ls_wR_factor_ref 0.1995
_reflns_number_gt 4049
_reflns_number_total 5217
_reflns_threshold_expression >2sigma(I)
_cod_data_source_file ja9039604_si_004.cif
_cod_data_source_block 801GuillotICMMO
_cod_original_cell_volume 3581(3)
_cod_database_code 4104771

loop_
_symmetry_equiv_pos_as_xyz
'x, y, z'
'-x+1/2, -y, z+1/2'
'x+1/2, -y+1/2, -z'
'-x, y+1/2, -z+1/2'
'-x, -y, -z'
'x-1/2, y, -z-1/2'
'-x-1/2, y-1/2, z'
'x, -y-1/2, z-1/2'

loop_
_atom_site_label
_atom_site_type_symbol
_atom_site_fract_x
_atom_site_fract_y
_atom_site_fract_z
_atom_site_U_iso_or_equiv
_atom_site_adp_type
_atom_site_occupancy
_atom_site_symmetry_multiplicity
_atom_site_calc_flag
_atom_site_refinement_flags
O1 O 0.8844(2) 0.14264(12) 0.51640(6) 0.0210(4) Uani 1 1 d .
O2 O 0.5810(2) 0.09519(13) 0.62331(6) 0.0235(4) Uani 1 1 d .
O3 O 1.1438(3) 0.08088(12) 0.50459(6) 0.0237(4) Uani 1 1 d .
N4 N 0.8235(3) 0.08554(13) 0.58308(7) 0.0163(4) Uani 1 1 d .
C5 C 0.9993(3) 0.05638(15) 0.57248(8) 0.0172(5) Uani 1 1 d .
H5 H 1.0021 -0.0095 0.5714 0.021 Uiso 1 1 calc R
C6 C 0.7471(3) 0.14120(16) 0.54833(8) 0.0179(5) Uani 1 1 d .
C7 C 1.1965(4) 0.34289(17) 0.58554(9) 0.0229(5) Uani 1 1 d .
H7 H 1.2438 0.3825 0.5657 0.028 Uiso 1 1 calc R
C8 C 1.1430(3) 0.19020(16) 0.60893(9) 0.0180(5) Uani 1 1 d .
C9 C 1.0634(4) 0.22455(17) 0.64520(9) 0.0219(5) Uani 1 1 d .
H9 H 1.0210 0.1851 0.6658 0.026 Uiso 1 1 calc R
C10 C 0.7286(3) 0.06593(16) 0.61838(8) 0.0184(5) Uani 1 1 d .
C11 C 0.7574(4) 0.12333(18) 0.70841(9) 0.0223(5) Uani 1 1 d .
H11 H 0.7118 0.1629 0.6883 0.027 Uiso 1 1 calc R
C12 C 0.8810(4) -0.02225(19) 0.72706(10) 0.0255(6) Uani 1 1 d .
C13 C 0.7153(4) 0.23767(16) 0.56211(9) 0.0225(5) Uani 1 1 d .
H13A H 0.6249 0.2391 0.5832 0.034 Uiso 1 1 calc R
H13B H 0.6811 0.2728 0.5377 0.034 Uiso 1 1 calc R
H13C H 0.8197 0.2622 0.5741 0.034 Uiso 1 1 calc R
C14 C 0.8141(3) 0.03681(17) 0.69520(9) 0.0208(5) Uani 1 1 d .
C15 C 0.8345(4) 0.0907(2) 0.78141(10) 0.0294(6) Uani 1 1 d .
H15 H 0.8406 0.1089 0.8099 0.035 Uiso 1 1 calc R
C16 C 0.5921(3) 0.09663(18) 0.52759(9) 0.0233(5) Uani 1 1 d .
H16A H 0.4980 0.0944 0.5477 0.035 Uiso 1 1 calc R
H16B H 0.6225 0.0366 0.5191 0.035 Uiso 1 1 calc R
H16C H 0.5576 0.1306 0.5029 0.035 Uiso 1 1 calc R
C17 C 0.8089(3) 0.00653(16) 0.65193(9) 0.0198(5) Uani 1 1 d .
C18 C 1.1118(4) 0.37609(17) 0.62122(10) 0.0249(6) Uani 1 1 d .
H18 H 1.0992 0.4378 0.6250 0.030 Uiso 1 1 calc R
C19 C 0.8650(4) -0.07861(17) 0.64136(10) 0.0252(6) Uani 1 1 d .
H19 H 0.8582 -0.0981 0.6131 0.030 Uiso 1 1 calc R
C20 C 1.1468(3) 0.08973(16) 0.60170(9) 0.0191(5) Uani 1 1 d .
H20A H 1.1383 0.0595 0.6291 0.023 Uiso 1 1 calc R
H20B H 1.2571 0.0734 0.5890 0.023 Uiso 1 1 calc R
C21 C 1.0457(4) 0.31664(18) 0.65136(9) 0.0246(6) Uani 1 1 d .
H21 H 0.9897 0.3384 0.6756 0.030 Uiso 1 1 calc R
C22 C 1.2115(3) 0.25022(17) 0.57919(9) 0.0202(5) Uani 1 1 d .
H22 H 1.2675 0.2285 0.5549 0.024 Uiso 1 1 calc R
C23 C 1.0218(3) 0.09277(15) 0.52777(9) 0.0192(5) Uani 1 1 d .
C24 C 0.7687(4) 0.14935(19) 0.75021(10) 0.0262(6) Uani 1 1 d .
H24 H 0.7324 0.2067 0.7581 0.031 Uiso 1 1 calc R
C25 C 0.9327(4) -0.13651(18) 0.67307(11) 0.0306(7) Uani 1 1 d .
H25 H 0.9715 -0.1936 0.6656 0.037 Uiso 1 1 calc R
C26 C 0.9412(4) -0.10912(19) 0.71454(11) 0.0305(7) Uani 1 1 d .
H26 H 0.9871 -0.1476 0.7351 0.037 Uiso 1 1 calc R
C27 C 0.8894(4) 0.0067(2) 0.76980(10) 0.0299(6) Uani 1 1 d .
H27 H 0.9332 -0.0319 0.7906 0.036 Uiso 1 1 calc R

loop_
_atom_site_aniso_label
_atom_site_aniso_U_11
_atom_site_aniso_U_22
_atom_site_aniso_U_33
_atom_site_aniso_U_23
_atom_site_aniso_U_13
_atom_site_aniso_U_12
O1 0.0210(9) 0.0170(9) 0.0249(10) 0.0013(7) 0.0001(7) -0.0011(7)
O2 0.0200(9) 0.0223(9) 0.0282(10) 0.0008(8) 0.0022(8) 0.0033(7)
O3 0.0250(9) 0.0145(9) 0.0315(10) -0.0041(7) 0.0068(8) -0.0038(7)
N4 0.0155(9) 0.0094(9) 0.0239(11) 0.0008(7) -0.0008(8) 0.0004(7)
C5 0.0161(10) 0.0073(10) 0.0282(13) -0.0012(9) 0.0012(10) 0.0004(8)
C6 0.0181(10) 0.0129(11) 0.0228(12) 0.0004(9) -0.0002(10) 0.0015(9)
C7 0.0251(13) 0.0147(12) 0.0290(14) 0.0013(10) -0.0012(11) -0.0076(10)
C8 0.0143(10) 0.0127(11) 0.0272(13) 0.0007(9) -0.0036(10) -0.0015(8)
C9 0.0238(12) 0.0160(12) 0.0259(14) 0.0010(9) -0.0011(11) -0.0065(9)
C10 0.0176(11) 0.0113(11) 0.0264(13) -0.0020(9) -0.0008(10) -0.0014(8)
C11 0.0187(11) 0.0199(12) 0.0284(14) 0.0046(10) 0.0019(11) 0.0010(9)
C12 0.0197(12) 0.0222(13) 0.0346(16) 0.0120(11) 0.0006(11) -0.0030(10)
C13 0.0251(13) 0.0122(11) 0.0301(14) 0.0008(9) -0.0018(11) 0.0027(9)
C14 0.0154(11) 0.0173(12) 0.0298(14) 0.0061(10) 0.0011(10) -0.0010(9)
C15 0.0256(14) 0.0366(16) 0.0259(14) 0.0027(12) 0.0009(12) -0.0037(12)
C16 0.0201(12) 0.0229(13) 0.0269(14) -0.0029(10) -0.0018(11) -0.0033(10)
C17 0.0162(11) 0.0125(11) 0.0306(14) 0.0042(9) 0.0026(10) -0.0035(8)
C18 0.0271(13) 0.0112(11) 0.0364(15) -0.0031(10) -0.0022(12) -0.0039(10)
C19 0.0283(14) 0.0123(11) 0.0348(15) 0.0021(10) 0.0045(12) -0.0021(10)
C20 0.0166(11) 0.0115(11) 0.0291(14) 0.0022(9) 0.0005(10) 0.0011(8)
C21 0.0257(13) 0.0188(12) 0.0293(14) -0.0063(10) 0.0046(11) -0.0042(10)
C22 0.0193(11) 0.0144(11) 0.0268(13) -0.0017(9) 0.0007(10) -0.0020(9)
C23 0.0223(12) 0.0072(10) 0.0281(13) -0.0049(9) -0.0003(10) -0.0042(8)
C24 0.0217(12) 0.0262(13) 0.0309(14) 0.0009(11) 0.0024(11) 0.0009(11)
C25 0.0310(15) 0.0114(12) 0.0495(19) 0.0085(11) 0.0030(13) 0.0004(10)
C26 0.0274(14) 0.0197(13) 0.0443(18) 0.0158(12) -0.0007(13) 0.0005(11)
C27 0.0231(13) 0.0326(15) 0.0340(16) 0.0138(12) -0.0017(12) -0.0040(11)

loop_
_atom_type_symbol
_atom_type_description
_atom_type_scat_dispersion_real
_atom_type_scat_dispersion_imag
_atom_type_scat_source
C C 0.0033 0.0016 'International Tables Vol C Tables 4.2.6.8 and 6.1.1.4'
H H 0.0000 0.0000 'International Tables Vol C Tables 4.2.6.8 and 6.1.1.4'
N N 0.0061 0.0033 'International Tables Vol C Tables 4.2.6.8 and 6.1.1.4'
O O 0.0106 0.0060 'International Tables Vol C Tables 4.2.6.8 and 6.1.1.4'

loop_
_geom_angle_atom_site_label_1
_geom_angle_atom_site_label_2
_geom_angle_atom_site_label_3
_geom_angle
C23 O1 C6 112.7(2)
C10 N4 C5 128.4(2)
C10 N4 C6 120.0(2)
C5 N4 C6 111.6(2)
N4 C5 C23 102.2(2)
N4 C5 C20 117.1(2)
C23 C5 C20 110.4(2)
N4 C5 H5 109.0
C23 C5 H5 109.0
C20 C5 H5 109.0
O1 C6 N4 102.73(19)
O1 C6 C16 106.7(2)
N4 C6 C16 112.5(2)
O1 C6 C13 107.4(2)
N4 C6 C13 112.5(2)
C16 C6 C13 114.0(2)
C18 C7 C22 120.4(2)
C18 C7 H7 119.8
C22 C7 H7 119.8
C9 C8 C22 118.5(2)
C9 C8 C20 119.7(2)
C22 C8 C20 121.8(2)
C8 C9 C21 121.3(3)
C8 C9 H9 119.3
C21 C9 H9 119.3
O2 C10 N4 121.8(2)
O2 C10 C17 120.2(2)
N4 C10 C17 118.1(2)
C24 C11 C14 121.0(3)
C24 C11 H11 119.5
C14 C11 H11 119.5
C27 C12 C14 119.5(3)
C27 C12 C26 121.6(3)
C14 C12 C26 119.0(3)
C6 C13 H13A 109.5
C6 C13 H13B 109.5
H13A C13 H13B 109.5
C6 C13 H13C 109.5
H13A C13 H13C 109.5
H13B C13 H13C 109.5
C11 C14 C12 117.8(3)
C11 C14 C17 123.6(2)
C12 C14 C17 118.6(2)
C27 C15 C24 119.7(3)
C27 C15 H15 120.2
C24 C15 H15 120.2
C6 C16 H16A 109.5
C6 C16 H16B 109.5
H16A C16 H16B 109.5
C6 C16 H16C 109.5
H16A C16 H16C 109.5
H16B C16 H16C 109.5
C19 C17 C14 120.6(2)
C19 C17 C10 120.1(3)
C14 C17 C10 119.1(2)
C7 C18 C21 119.5(2)
C7 C18 H18 120.2
C21 C18 H18 120.2
C17 C19 C25 120.5(3)
C17 C19 H19 119.7
C25 C19 H19 119.7
C8 C20 C5 113.1(2)
C8 C20 H20A 109.0
C5 C20 H20A 109.0
C8 C20 H20B 109.0
C5 C20 H20B 109.0
H20A C20 H20B 107.8
C18 C21 C9 119.8(3)
C18 C21 H21 120.1
C9 C21 H21 120.1
C8 C22 C7 120.4(2)
C8 C22 H22 119.8
C7 C22 H22 119.8
O3 C23 O1 122.7(3)
O3 C23 C5 126.6(2)
O1 C23 C5 110.6(2)
C11 C24 C15 120.8(3)
C11 C24 H24 119.6
C15 C24 H24 119.6
C26 C25 C19 120.3(3)
C26 C25 H25 119.9
C19 C25 H25 119.9
C25 C26 C12 121.1(3)
C25 C26 H26 119.5
C12 C26 H26 119.5
C15 C27 C12 121.2(3)
C15 C27 H27 119.4
C12 C27 H27 119.4

loop_
_geom_bond_atom_site_label_1
_geom_bond_atom_site_label_2
_geom_bond_distance
O1 C23 1.342(3)
O1 C6 1.454(3)
O2 C10 1.229(3)
O3 C23 1.200(3)
N4 C10 1.355(3)
N4 C5 1.461(3)
N4 C6 1.487(3)
C5 C23 1.507(4)
C5 C20 1.540(4)
C5 H5 0.9800
C6 C16 1.513(4)
C6 C13 1.517(3)
C7 C18 1.383(4)
C7 C22 1.396(4)
C7 H7 0.9300
C8 C9 1.386(4)
C8 C22 1.392(4)
C8 C20 1.510(3)
C9 C21 1.389(4)
C9 H9 0.9300
C10 C17 1.503(4)
C11 C24 1.365(4)
C11 C14 1.420(4)
C11 H11 0.9300
C12 C27 1.404(4)
C12 C14 1.424(4)
C12 C26 1.427(4)
C13 H13A 0.9600
C13 H13B 0.9600
C13 H13C 0.9600
C14 C17 1.425(4)
C15 C27 1.367(5)
C15 C24 1.402(4)
C15 H15 0.9300
C16 H16A 0.9600
C16 H16B 0.9600
C16 H16C 0.9600
C17 C19 1.378(4)
C18 C21 1.388(4)
C18 H18 0.9300
C19 C25 1.412(4)
C19 H19 0.9300
C20 H20A 0.9700
C20 H20B 0.9700
C21 H21 0.9300
C22 H22 0.9300
C24 H24 0.9300
C25 C26 1.359(5)
C25 H25 0.9300
C26 H26 0.9300
C27 H27 0.9300

loop_
_geom_torsion_atom_site_label_1
_geom_torsion_atom_site_label_2
_geom_torsion_atom_site_label_3
_geom_torsion_atom_site_label_4
_geom_torsion
C10 N4 C5 C23 174.5(2)
C6 N4 C5 C23 -3.4(2)
C10 N4 C5 C20 -64.8(3)
C6 N4 C5 C20 117.2(2)
C23 O1 C6 N4 2.7(2)
C23 O1 C6 C16 -115.8(2)
C23 O1 C6 C13 121.5(2)
C10 N4 C6 O1 -177.4(2)
C5 N4 C6 O1 0.8(2)
C10 N4 C6 C16 -63.0(3)
C5 N4 C6 C16 115.2(2)
C10 N4 C6 C13 67.5(3)
C5 N4 C6 C13 -114.4(2)
C22 C8 C9 C21 2.4(4)
C20 C8 C9 C21 -175.1(3)
C5 N4 C10 O2 180.0(2)
C6 N4 C10 O2 -2.2(4)
C5 N4 C10 C17 -0.1(4)
C6 N4 C10 C17 177.7(2)
C24 C11 C14 C12 0.8(4)
C24 C11 C14 C17 -178.6(3)
C27 C12 C14 C11 -0.3(4)
C26 C12 C14 C11 -179.1(3)
C27 C12 C14 C17 179.1(3)
C26 C12 C14 C17 0.3(4)
C11 C14 C17 C19 -179.5(3)
C12 C14 C17 C19 1.0(4)
C11 C14 C17 C10 -4.3(4)
C12 C14 C17 C10 176.3(2)
O2 C10 C17 C19 121.8(3)
N4 C10 C17 C19 -58.1(3)
O2 C10 C17 C14 -53.5(3)
N4 C10 C17 C14 126.6(3)
C22 C7 C18 C21 1.8(4)
C14 C17 C19 C25 -1.6(4)
C10 C17 C19 C25 -176.8(3)
C9 C8 C20 C5 95.9(3)
C22 C8 C20 C5 -81.5(3)
N4 C5 C20 C8 -50.2(3)
C23 C5 C20 C8 66.0(3)
C7 C18 C21 C9 -0.7(4)
C8 C9 C21 C18 -1.4(4)
C9 C8 C22 C7 -1.3(4)
C20 C8 C22 C7 176.0(2)
C18 C7 C22 C8 -0.7(4)
C6 O1 C23 O3 175.3(2)
C6 O1 C23 C5 -5.1(3)
N4 C5 C23 O3 -175.2(2)
C20 C5 C23 O3 59.5(3)
N4 C5 C23 O1 5.1(2)
C20 C5 C23 O1 -120.1(2)
C14 C11 C24 C15 -0.9(4)
C27 C15 C24 C11 0.6(4)
C17 C19 C25 C26 0.8(4)
C19 C25 C26 C12 0.6(5)
C27 C12 C26 C25 -180.0(3)
C14 C12 C26 C25 -1.2(4)
C24 C15 C27 C12 -0.1(4)
C14 C12 C27 C15 0.0(4)
C26 C12 C27 C15 178.8(3)
